data_2231471
loop_
_publ_author_name
'Hinkle, Lindsay M.'
'Chitta, Raghu'
'Mann, Kent R.'

_publ_section_title
;
 (<i>S</i>)-({-})-1-Phenylethanaminium
 4-(4,4-difluoro-1,3,5,7-tetramethyl-3a,4a-diaza-4-borata-<i>s</i>-indacen-8-yl)benzoate
;
_journal_coeditor_code FL2344
_journal_issue 9
_journal_name_full 'Acta Crystallographica Section E'
_journal_page_first o2265
_journal_page_last o2266
_journal_paper_doi 10.1107/S1600536811019167
_journal_volume 67
_journal_year 2011
_chemical_formula_iupac 'C8 H12 N +, C20 H18 B F2 N2 O2 -'
_chemical_formula_moiety 'C8 H12 N +, C20 H18 B F2 N2 O2 -'
_chemical_formula_sum 'C28 H30 B F2 N3 O2'
_chemical_formula_weight 489.36
_chemical_name_common 10062a
_chemical_name_systematic
;
(<i>S</i>)-(-)-1-Phenylethanaminium
4-(4,4-difluoro-1,3,5,7-tetramethyl-3a,4a-diaza-4-borata-<i>s</i>-indacen-
8-yl)benzoate
;
_space_group_IT_number 4
_symmetry_cell_setting monoclinic
_symmetry_space_group_name_Hall 'P 2yb'
_symmetry_space_group_name_H-M 'P 1 21 1'
_atom_sites_solution_hydrogens geom
_atom_sites_solution_primary direct
_atom_sites_solution_secondary difmap
_audit_creation_method SHELXL-97
_cell_angle_alpha 90.00
_cell_angle_beta 96.74(3)
_cell_angle_gamma 90.00
_cell_formula_units_Z 2
_cell_length_a 12.492(5)
_cell_length_b 6.629(4)
_cell_length_c 16.042(7)
_cell_measurement_reflns_used 2034
_cell_measurement_temperature 173(2)
_cell_measurement_theta_max 26.76
_cell_measurement_theta_min 2.56
_cell_volume 1319.2(11)
_computing_cell_refinement 'SAINT (Bruker, 2003)'
_computing_data_collection 'SMART (Bruker, 2003)'
_computing_data_reduction 'SAINT (Bruker, 2003)'
_computing_molecular_graphics 'SHELXTL (Sheldrick, 2008<i>b</i>)'
_computing_publication_material 'SHELXTL (Sheldrick, 2008<i>b</i>)'
_computing_structure_refinement 'SHELXL97 (Sheldrick, 2008<i>b</i>)'
_computing_structure_solution 'SHELXS97 (Sheldrick, 2008<i>b</i>)'
_diffrn_ambient_temperature 173(2)
_diffrn_measured_fraction_theta_full 0.993
_diffrn_measured_fraction_theta_max 0.993
_diffrn_measurement_device_type 'Siemens SMART Platform CCD'
_diffrn_measurement_method 'area detector, \w scans per \f'
_diffrn_radiation_monochromator graphite
_diffrn_radiation_source 'normal-focus sealed tube'
_diffrn_radiation_type MoK\a
_diffrn_radiation_wavelength 0.71073
_diffrn_reflns_av_R_equivalents 0.0515
_diffrn_reflns_av_sigmaI/netI 0.0684
_diffrn_reflns_limit_h_max 14
_diffrn_reflns_limit_h_min -14
_diffrn_reflns_limit_k_max 7
_diffrn_reflns_limit_k_min -7
_diffrn_reflns_limit_l_max 19
_diffrn_reflns_limit_l_min -19
_diffrn_reflns_number 11639
_diffrn_reflns_theta_full 25.02
_diffrn_reflns_theta_max 25.02
_diffrn_reflns_theta_min 1.28
_exptl_absorpt_coefficient_mu 0.087
_exptl_absorpt_correction_T_max 0.9974
_exptl_absorpt_correction_T_min 0.9578
_exptl_absorpt_correction_type multi-scan
_exptl_absorpt_process_details '(SADABS; Sheldrick, 2008<i>a</i>)'
_exptl_crystal_colour orange
_exptl_crystal_density_diffrn 1.232
_exptl_crystal_density_method 'not measured'
_exptl_crystal_description block
_exptl_crystal_F_000 516
_exptl_crystal_size_max 0.50
_exptl_crystal_size_mid 0.30
_exptl_crystal_size_min 0.03
_refine_diff_density_max 0.234
_refine_diff_density_min -0.213
_refine_ls_extinction_method none
_refine_ls_goodness_of_fit_ref 1.026
_refine_ls_hydrogen_treatment constr
_refine_ls_matrix_type full
_refine_ls_number_parameters 327
_refine_ls_number_reflns 4593
_refine_ls_number_restraints 1
_refine_ls_restrained_S_all 1.026
_refine_ls_R_factor_all 0.0818
_refine_ls_R_factor_gt 0.0494
_refine_ls_shift/su_max 0.000
_refine_ls_shift/su_mean 0.000
_refine_ls_structure_factor_coef Fsqd
_refine_ls_weighting_details 'calc w=1/[\s^2^(Fo^2^)+(0.0710P)^2^+0.0000P] where P=(Fo^2^+2Fc^2^)/3'
_refine_ls_weighting_scheme calc
_refine_ls_wR_factor_gt 0.1142
_refine_ls_wR_factor_ref 0.1303
_reflns_number_gt 3331
_reflns_number_total 4593
_reflns_threshold_expression I>2sigma(I)
_cod_data_source_file fl2344.cif
_cod_data_source_block I
_cod_original_sg_symbol_H-M 'P 21'
_cod_database_code 2231471
_cod_database_fobs_code 2231471

loop_
_symmetry_equiv_pos_as_xyz
'x, y, z'
'-x, y+1/2, -z'

loop_
_atom_site_type_symbol
_atom_site_label
_atom_site_fract_x
_atom_site_fract_y
_atom_site_fract_z
_atom_site_U_iso_or_equiv
_atom_site_adp_type
_atom_site_calc_flag
_atom_site_refinement_flags
_atom_site_occupancy
_atom_site_symmetry_multiplicity
B B1 0.7689(3) 0.7133(6) 0.9400(2) 0.0381(10) Uani d . 1 1
O O1 0.18036(17) 0.6656(3) 0.50847(14) 0.0419(6) Uani d . 1 1
O O2 0.12408(15) 0.9456(3) 0.56863(13) 0.0352(5) Uani d . 1 1
N N1 0.75434(19) 0.8879(4) 0.87528(16) 0.0341(7) Uani d . 1 1
N N2 0.66680(19) 0.5761(4) 0.92351(15) 0.0332(6) Uani d . 1 1
N N3 0.08689(18) 1.2997(4) 0.46613(15) 0.0337(6) Uani d . 1 1
H H1N3 0.1243 1.3954 0.4928 0.051 Uiso calc R 1 1
H H2N3 0.0955 1.1883 0.4948 0.051 Uiso calc R 1 1
H H3N3 0.0190 1.3327 0.4598 0.051 Uiso calc R 1 1
F F1 0.86211(14) 0.6040(3) 0.93019(12) 0.0528(6) Uani d . 1 1
F F2 0.77597(15) 0.7887(3) 1.02279(11) 0.0529(5) Uani d . 1 1
C C1 0.8260(2) 1.0396(5) 0.8678(2) 0.0355(8) Uani d . 1 1
C C2 0.7862(2) 1.1611(5) 0.7977(2) 0.0395(8) Uani d . 1 1
H H2A 0.8207 1.2778 0.7792 0.047 Uiso calc R 1 1
C C3 0.6896(2) 1.0825(4) 0.76100(19) 0.0328(7) Uani d . 1 1
C C4 0.6676(2) 0.9086(4) 0.81062(18) 0.0282(7) Uani d . 1 1
C C5 0.5803(2) 0.7722(4) 0.80429(18) 0.0277(7) Uani d . 1 1
C C6 0.5779(2) 0.6109(4) 0.86052(19) 0.0295(7) Uani d . 1 1
C C7 0.4972(2) 0.4591(5) 0.8716(2) 0.0348(8) Uani d . 1 1
C C8 0.5405(3) 0.3394(5) 0.9380(2) 0.0414(9) Uani d . 1 1
H H8A 0.5062 0.2260 0.9595 0.050 Uiso calc R 1 1
C C9 0.6438(3) 0.4127(5) 0.9687(2) 0.0397(8) Uani d . 1 1
C C10 0.9285(3) 1.0655(6) 0.9256(2) 0.0513(10) Uani d . 1 1
H H10A 0.9346 0.9575 0.9676 0.077 Uiso calc PR 0.50 1
H H10B 0.9278 1.1965 0.9538 0.077 Uiso calc PR 0.50 1
H H10C 0.9901 1.0593 0.8931 0.077 Uiso calc PR 0.50 1
H H10D 0.9671 1.1847 0.9087 0.077 Uiso calc PR 0.50 1
H H10E 0.9739 0.9457 0.9225 0.077 Uiso calc PR 0.50 1
H H10F 0.9115 1.0829 0.9833 0.077 Uiso calc PR 0.50 1
C C11 0.6218(3) 1.1628(5) 0.6827(2) 0.0434(9) Uani d . 1 1
H H11A 0.5569 1.0798 0.6706 0.065 Uiso calc PR 0.50 1
H H11B 0.6640 1.1574 0.6349 0.065 Uiso calc PR 0.50 1
H H11C 0.6010 1.3027 0.6922 0.065 Uiso calc PR 0.50 1
H H11D 0.6577 1.2801 0.6612 0.065 Uiso calc PR 0.50 1
H H11E 0.5506 1.2025 0.6969 0.065 Uiso calc PR 0.50 1
H H11F 0.6136 1.0572 0.6396 0.065 Uiso calc PR 0.50 1
C C12 0.7212(3) 0.3300(6) 1.0401(2) 0.0530(10) Uani d . 1 1
H H12A 0.7868 0.4123 1.0469 0.080 Uiso calc PR 0.50 1
H H12B 0.7398 0.1904 1.0277 0.080 Uiso calc PR 0.50 1
H H12C 0.6871 0.3335 1.0921 0.080 Uiso calc PR 0.50 1
H H12D 0.6890 0.2119 1.0642 0.080 Uiso calc PR 0.50 1
H H12E 0.7360 0.4338 1.0835 0.080 Uiso calc PR 0.50 1
H H12F 0.7887 0.2906 1.0190 0.080 Uiso calc PR 0.50 1
C C13 0.3869(2) 0.4326(5) 0.8233(2) 0.0378(8) Uani d . 1 1
H H13A 0.3758 0.5351 0.7791 0.057 Uiso calc PR 0.50 1
H H13B 0.3318 0.4476 0.8616 0.057 Uiso calc PR 0.50 1
H H13C 0.3815 0.2980 0.7980 0.057 Uiso calc PR 0.50 1
H H13D 0.3502 0.3187 0.8467 0.057 Uiso calc PR 0.50 1
H H13E 0.3943 0.4062 0.7642 0.057 Uiso calc PR 0.50 1
H H13F 0.3446 0.5558 0.8278 0.057 Uiso calc PR 0.50 1
C C14 0.4866(2) 0.7945(5) 0.73731(18) 0.0269(7) Uani d . 1 1
C C15 0.4026(2) 0.9297(5) 0.7490(2) 0.0326(7) Uani d . 1 1
H H15A 0.4089 1.0165 0.7964 0.039 Uiso calc R 1 1
C C16 0.3101(2) 0.9367(5) 0.69111(19) 0.0340(8) Uani d . 1 1
H H16A 0.2543 1.0291 0.6998 0.041 Uiso calc R 1 1
C C17 0.2975(2) 0.8110(5) 0.62063(19) 0.0298(7) Uani d . 1 1
C C18 0.3830(2) 0.6827(4) 0.60732(19) 0.0307(7) Uani d . 1 1
H H18A 0.3778 0.5996 0.5588 0.037 Uiso calc R 1 1
C C19 0.4763(2) 0.6762(5) 0.6652(2) 0.0341(8) Uani d . 1 1
H H19A 0.5337 0.5891 0.6549 0.041 Uiso calc R 1 1
C C20 0.1934(2) 0.8065(5) 0.56131(19) 0.0329(7) Uani d . 1 1
C C21 0.0487(2) 1.1316(4) 0.3262(2) 0.0332(8) Uani d . 1 1
C C22 -0.0024(3) 1.1990(6) 0.2490(2) 0.0523(10) Uani d . 1 1
H H22A 0.0091 1.3334 0.2314 0.063 Uiso calc R 1 1
C C23 -0.0698(3) 1.0721(7) 0.1975(2) 0.0626(11) Uani d . 1 1
H H23A -0.1026 1.1198 0.1447 0.075 Uiso calc R 1 1
C C24 -0.0894(3) 0.8777(6) 0.2223(2) 0.0460(9) Uani d . 1 1
H H24A -0.1359 0.7919 0.1872 0.055 Uiso calc R 1 1
C C25 -0.0400(2) 0.8084(6) 0.2998(2) 0.0419(8) Uani d . 1 1
H H25A -0.0546 0.6758 0.3179 0.050 Uiso calc R 1 1
C C26 0.0303(2) 0.9322(5) 0.3508(2) 0.0360(8) Uani d . 1 1
H H26A 0.0657 0.8818 0.4022 0.043 Uiso calc R 1 1
C C27 0.1249(2) 1.2695(5) 0.38100(19) 0.0355(8) Uani d . 1 1
H H27A 0.1254 1.4040 0.3528 0.043 Uiso calc R 1 1
C C28 0.2423(3) 1.1901(6) 0.3944(2) 0.0503(10) Uani d . 1 1
H H28A 0.2703 1.1790 0.3400 0.075 Uiso calc R 1 1
H H28B 0.2436 1.0572 0.4212 0.075 Uiso calc R 1 1
H H28C 0.2872 1.2840 0.4305 0.075 Uiso calc R 1 1

loop_
_atom_site_aniso_label
_atom_site_aniso_U_11
_atom_site_aniso_U_22
_atom_site_aniso_U_33
_atom_site_aniso_U_12
_atom_site_aniso_U_13
_atom_site_aniso_U_23
B1 0.031(2) 0.047(2) 0.035(2) 0.0018(18) -0.0001(18) 0.0033(19)
O1 0.0409(13) 0.0309(12) 0.0498(15) -0.0021(10) -0.0126(11) -0.0074(11)
O2 0.0266(11) 0.0357(12) 0.0418(13) 0.0041(10) -0.0020(10) 0.0034(11)
N1 0.0251(14) 0.0388(16) 0.0381(16) -0.0008(12) 0.0020(13) -0.0019(12)
N2 0.0304(15) 0.0352(15) 0.0343(15) 0.0052(12) 0.0050(13) 0.0051(13)
N3 0.0267(13) 0.0294(14) 0.0438(15) -0.0009(12) -0.0005(12) -0.0014(13)
F1 0.0297(10) 0.0592(13) 0.0687(13) 0.0124(9) 0.0027(10) 0.0105(11)
F2 0.0584(13) 0.0623(13) 0.0363(11) -0.0085(11) -0.0020(10) -0.0023(10)
C1 0.0268(17) 0.0419(19) 0.0379(19) -0.0046(16) 0.0047(15) -0.0066(17)
C2 0.0328(19) 0.0349(18) 0.052(2) -0.0082(16) 0.0087(17) -0.0048(18)
C3 0.0311(17) 0.0290(17) 0.0389(18) 0.0012(14) 0.0064(15) -0.0026(15)
C4 0.0239(16) 0.0301(17) 0.0291(17) 0.0049(14) -0.0028(14) -0.0018(14)
C5 0.0251(16) 0.0257(16) 0.0330(17) 0.0046(13) 0.0056(14) -0.0031(14)
C6 0.0238(16) 0.0296(17) 0.0343(17) 0.0046(13) 0.0005(14) -0.0018(14)
C7 0.0338(18) 0.0289(17) 0.043(2) 0.0017(15) 0.0103(16) -0.0016(15)
C8 0.045(2) 0.0311(18) 0.050(2) -0.0004(16) 0.0142(18) 0.0072(17)
C9 0.042(2) 0.0372(19) 0.041(2) 0.0118(16) 0.0102(17) 0.0093(17)
C10 0.0333(19) 0.063(2) 0.056(2) -0.0136(19) 0.0016(18) -0.013(2)
C11 0.0370(19) 0.041(2) 0.051(2) 0.0012(16) 0.0022(17) 0.0151(17)
C12 0.057(2) 0.056(2) 0.046(2) 0.012(2) 0.0080(19) 0.0130(19)
C13 0.0349(18) 0.0301(17) 0.049(2) -0.0040(15) 0.0084(16) 0.0002(16)
C14 0.0242(16) 0.0241(15) 0.0316(17) 0.0002(13) -0.0002(14) 0.0050(14)
C15 0.0310(17) 0.0293(16) 0.0366(19) 0.0034(14) -0.0001(15) -0.0054(15)
C16 0.0270(17) 0.0322(17) 0.0419(19) 0.0077(14) -0.0001(15) -0.0080(16)
C17 0.0272(16) 0.0257(16) 0.0355(17) -0.0024(14) -0.0003(14) 0.0030(15)
C18 0.0276(17) 0.0291(16) 0.0338(18) 0.0026(14) -0.0034(15) -0.0069(14)
C19 0.0280(17) 0.0302(17) 0.045(2) 0.0046(14) 0.0066(16) -0.0038(16)
C20 0.0283(17) 0.0266(17) 0.043(2) -0.0045(15) 0.0014(15) 0.0068(17)
C21 0.0281(17) 0.0317(18) 0.041(2) 0.0054(13) 0.0091(15) 0.0045(15)
C22 0.063(3) 0.044(2) 0.048(2) 0.009(2) 0.001(2) 0.0098(19)
C23 0.064(3) 0.077(3) 0.044(2) 0.011(2) -0.006(2) 0.012(2)
C24 0.039(2) 0.057(2) 0.040(2) -0.0001(17) -0.0010(17) -0.0107(18)
C25 0.0387(19) 0.045(2) 0.042(2) -0.0037(17) 0.0055(17) -0.0009(18)
C26 0.0354(18) 0.0354(18) 0.0366(19) -0.0029(16) 0.0019(16) 0.0021(16)
C27 0.0332(17) 0.0316(17) 0.0436(19) -0.0035(14) 0.0124(16) 0.0035(15)
C28 0.0337(19) 0.049(2) 0.071(3) -0.0027(17) 0.0181(19) -0.006(2)

loop_
_atom_type_symbol
_atom_type_description
_atom_type_scat_dispersion_real
_atom_type_scat_dispersion_imag
_atom_type_scat_source
C C 0.0033 0.0016 'International Tables Vol C Tables 4.2.6.8 and 6.1.1.4'
H H 0.0000 0.0000 'International Tables Vol C Tables 4.2.6.8 and 6.1.1.4'
B B 0.0013 0.0007 'International Tables Vol C Tables 4.2.6.8 and 6.1.1.4'
N N 0.0061 0.0033 'International Tables Vol C Tables 4.2.6.8 and 6.1.1.4'
O O 0.0106 0.0060 'International Tables Vol C Tables 4.2.6.8 and 6.1.1.4'
F F 0.0171 0.0103 'International Tables Vol C Tables 4.2.6.8 and 6.1.1.4'

loop_
_geom_angle_atom_site_label_1
_geom_angle_atom_site_label_2
_geom_angle_atom_site_label_3
_geom_angle
F1 B1 F2 109.2(3)
F1 B1 N1 110.2(3)
F2 B1 N1 110.8(3)
F1 B1 N2 110.7(3)
F2 B1 N2 109.0(3)
N1 B1 N2 107.0(3)
C1 N1 C4 108.6(3)
C1 N1 B1 125.7(3)
C4 N1 B1 125.6(3)
C9 N2 C6 108.2(3)
C9 N2 B1 126.5(3)
C6 N2 B1 125.2(3)
C27 N3 H1N3 109.5
C27 N3 H2N3 109.5
H1N3 N3 H2N3 109.5
C27 N3 H3N3 109.5
H1N3 N3 H3N3 109.5
H2N3 N3 H3N3 109.5
N1 C1 C2 108.4(3)
N1 C1 C10 123.6(3)
C2 C1 C10 128.1(3)
C3 C2 C1 109.3(3)
C3 C2 H2A 125.4
C1 C2 H2A 125.4
C2 C3 C4 106.2(3)
C2 C3 C11 126.3(3)
C4 C3 C11 127.4(3)
C5 C4 N1 120.6(3)
C5 C4 C3 131.9(3)
N1 C4 C3 107.6(3)
C6 C5 C4 121.2(3)
C6 C5 C14 117.5(3)
C4 C5 C14 121.3(3)
C5 C6 N2 120.3(3)
C5 C6 C7 132.6(3)
N2 C6 C7 107.1(3)
C8 C7 C6 106.1(3)
C8 C7 C13 125.3(3)
C6 C7 C13 128.6(3)
C7 C8 C9 109.2(3)
C7 C8 H8A 125.4
C9 C8 H8A 125.4
N2 C9 C8 109.4(3)
N2 C9 C12 122.7(3)
C8 C9 C12 128.0(3)
C1 C10 H10A 109.5
C1 C10 H10B 109.5
H10A C10 H10B 109.5
C1 C10 H10C 109.5
H10A C10 H10C 109.5
H10B C10 H10C 109.5
C1 C10 H10D 109.5
H10A C10 H10D 141.1
H10B C10 H10D 56.3
H10C C10 H10D 56.3
C1 C10 H10E 109.5
H10A C10 H10E 56.3
H10B C10 H10E 141.1
H10C C10 H10E 56.3
H10D C10 H10E 109.5
C1 C10 H10F 109.5
H10A C10 H10F 56.3
H10B C10 H10F 56.3
H10C C10 H10F 141.1
H10D C10 H10F 109.5
H10E C10 H10F 109.5
C3 C11 H11A 109.5
C3 C11 H11B 109.5
H11A C11 H11B 109.5
C3 C11 H11C 109.5
H11A C11 H11C 109.5
H11B C11 H11C 109.5
C3 C11 H11D 109.5
H11A C11 H11D 141.1
H11B C11 H11D 56.3
H11C C11 H11D 56.3
C3 C11 H11E 109.5
H11A C11 H11E 56.3
H11B C11 H11E 141.1
H11C C11 H11E 56.3
H11D C11 H11E 109.5
C3 C11 H11F 109.5
H11A C11 H11F 56.3
H11B C11 H11F 56.3
H11C C11 H11F 141.1
H11D C11 H11F 109.5
H11E C11 H11F 109.5
C9 C12 H12A 109.5
C9 C12 H12B 109.5
H12A C12 H12B 109.5
C9 C12 H12C 109.5
H12A C12 H12C 109.5
H12B C12 H12C 109.5
C9 C12 H12D 109.5
H12A C12 H12D 141.1
H12B C12 H12D 56.3
H12C C12 H12D 56.3
C9 C12 H12E 109.5
H12A C12 H12E 56.3
H12B C12 H12E 141.1
H12C C12 H12E 56.3
H12D C12 H12E 109.5
C9 C12 H12F 109.5
H12A C12 H12F 56.3
H12B C12 H12F 56.3
H12C C12 H12F 141.1
H12D C12 H12F 109.5
H12E C12 H12F 109.5
C7 C13 H13A 109.5
C7 C13 H13B 109.5
H13A C13 H13B 109.5
C7 C13 H13C 109.5
H13A C13 H13C 109.5
H13B C13 H13C 109.5
C7 C13 H13D 109.5
H13A C13 H13D 141.1
H13B C13 H13D 56.3
H13C C13 H13D 56.3
C7 C13 H13E 109.5
H13A C13 H13E 56.3
H13B C13 H13E 141.1
H13C C13 H13E 56.3
H13D C13 H13E 109.5
C7 C13 H13F 109.5
H13A C13 H13F 56.3
H13B C13 H13F 56.3
H13C C13 H13F 141.1
H13D C13 H13F 109.5
H13E C13 H13F 109.5
C19 C14 C15 118.1(3)
C19 C14 C5 121.9(3)
C15 C14 C5 119.9(3)
C16 C15 C14 120.3(3)
C16 C15 H15A 119.9
C14 C15 H15A 119.9
C15 C16 C17 121.6(3)
C15 C16 H16A 119.2
C17 C16 H16A 119.2
C16 C17 C18 118.0(3)
C16 C17 C20 121.6(3)
C18 C17 C20 120.3(3)
C17 C18 C19 120.5(3)
C17 C18 H18A 119.8
C19 C18 H18A 119.8
C14 C19 C18 121.4(3)
C14 C19 H19A 119.3
C18 C19 H19A 119.3
O1 C20 O2 124.1(3)
O1 C20 C17 118.0(3)
O2 C20 C17 117.9(3)
C22 C21 C26 118.5(3)
C22 C21 C27 120.6(3)
C26 C21 C27 120.9(3)
C23 C22 C21 120.9(4)
C23 C22 H22A 119.5
C21 C22 H22A 119.5
C24 C23 C22 120.6(4)
C24 C23 H23A 119.7
C22 C23 H23A 119.7
C23 C24 C25 119.3(3)
C23 C24 H24A 120.4
C25 C24 H24A 120.4
C26 C25 C24 120.6(3)
C26 C25 H25A 119.7
C24 C25 H25A 119.7
C25 C26 C21 120.0(3)
C25 C26 H26A 120.0
C21 C26 H26A 120.0
N3 C27 C21 111.1(2)
N3 C27 C28 108.2(3)
C21 C27 C28 113.2(3)
N3 C27 H27A 108.1
C21 C27 H27A 108.1
C28 C27 H27A 108.1
C27 C28 H28A 109.5
C27 C28 H28B 109.5
H28A C28 H28B 109.5
C27 C28 H28C 109.5
H28A C28 H28C 109.5
H28B C28 H28C 109.5

loop_
_geom_bond_atom_site_label_1
_geom_bond_atom_site_label_2
_geom_bond_distance
B1 F1 1.396(4)
B1 F2 1.413(4)
B1 N1 1.551(5)
B1 N2 1.563(5)
O1 C20 1.259(4)
O2 C20 1.279(4)
N1 C1 1.361(4)
N1 C4 1.416(4)
N2 C9 1.353(4)
N2 C6 1.430(4)
N3 C27 1.511(4)
N3 H1N3 0.8701
N3 H2N3 0.8701
N3 H3N3 0.8701
C1 C2 1.424(5)
C1 C10 1.500(5)
C2 C3 1.381(4)
C2 H2A 0.9500
C3 C4 1.445(4)
C3 C11 1.526(4)
C4 C5 1.410(4)
C5 C6 1.402(4)
C5 C14 1.501(4)
C6 C7 1.450(4)
C7 C8 1.386(4)
C7 C13 1.510(4)
C8 C9 1.412(5)
C8 H8A 0.9500
C9 C12 1.513(5)
C10 H10A 0.9800
C10 H10B 0.9800
C10 H10C 0.9800
C10 H10D 0.9800
C10 H10E 0.9800
C10 H10F 0.9800
C11 H11A 0.9800
C11 H11B 0.9800
C11 H11C 0.9800
C11 H11D 0.9800
C11 H11E 0.9800
C11 H11F 0.9800
C12 H12A 0.9800
C12 H12B 0.9800
C12 H12C 0.9800
C12 H12D 0.9800
C12 H12E 0.9800
C12 H12F 0.9800
C13 H13A 0.9800
C13 H13B 0.9800
C13 H13C 0.9800
C13 H13D 0.9800
C13 H13E 0.9800
C13 H13F 0.9800
C14 C19 1.391(4)
C14 C15 1.409(4)
C15 C16 1.395(4)
C15 H15A 0.9500
C16 C17 1.399(4)
C16 H16A 0.9500
C17 C18 1.401(4)
C17 C20 1.520(4)
C18 C19 1.403(4)
C18 H18A 0.9500
C19 H19A 0.9500
C21 C22 1.398(5)
C21 C26 1.406(4)
C21 C27 1.523(4)
C22 C23 1.391(5)
C22 H22A 0.9500
C23 C24 1.379(6)
C23 H23A 0.9500
C24 C25 1.398(4)
C24 H24A 0.9500
C25 C26 1.395(5)
C25 H25A 0.9500
C26 H26A 0.9500
C27 C28 1.548(4)
C27 H27A 1.0000
C28 H28A 0.9800
C28 H28B 0.9800
C28 H28C 0.9800

loop_
_geom_hbond_atom_site_label_D
_geom_hbond_atom_site_label_H
_geom_hbond_atom_site_label_A
_geom_hbond_site_symmetry_A
_geom_hbond_distance_DH
_geom_hbond_distance_HA
_geom_hbond_distance_DA
_geom_hbond_angle_DHA
N3 H1N3 O1 1_565 0.87 1.93 2.743(4) 155
N3 H2N3 O2 . 0.87 2.00 2.872(3) 178
N3 H3N3 O2 2_556 0.87 1.94 2.801(3) 169

loop_
_geom_torsion_atom_site_label_1
_geom_torsion_atom_site_label_2
_geom_torsion_atom_site_label_3
_geom_torsion_atom_site_label_4
_geom_torsion
F1 B1 N1 C1 -58.8(4)
F2 B1 N1 C1 62.1(4)
N2 B1 N1 C1 -179.3(3)
F1 B1 N1 C4 116.8(3)
F2 B1 N1 C4 -122.3(3)
N2 B1 N1 C4 -3.7(4)
F1 B1 N2 C9 63.6(4)
F2 B1 N2 C9 -56.4(4)
N1 B1 N2 C9 -176.2(3)
F1 B1 N2 C6 -120.6(3)
F2 B1 N2 C6 119.3(3)
N1 B1 N2 C6 -0.5(4)
C4 N1 C1 C2 0.0(3)
B1 N1 C1 C2 176.2(3)
C4 N1 C1 C10 -179.8(3)
B1 N1 C1 C10 -3.6(5)
N1 C1 C2 C3 -0.7(3)
C10 C1 C2 C3 179.1(3)
C1 C2 C3 C4 1.0(3)
C1 C2 C3 C11 -178.0(3)
C1 N1 C4 C5 -179.0(2)
B1 N1 C4 C5 4.8(4)
C1 N1 C4 C3 0.6(3)
B1 N1 C4 C3 -175.6(3)
C2 C3 C4 C5 178.6(3)
C11 C3 C4 C5 -2.4(5)
C2 C3 C4 N1 -1.0(3)
C11 C3 C4 N1 177.9(3)
N1 C4 C5 C6 -1.2(4)
C3 C4 C5 C6 179.2(3)
N1 C4 C5 C14 178.7(2)
C3 C4 C5 C14 -0.9(5)
C4 C5 C6 N2 -2.8(4)
C14 C5 C6 N2 177.3(2)
C4 C5 C6 C7 175.5(3)
C14 C5 C6 C7 -4.3(4)
C9 N2 C6 C5 -180.0(2)
B1 N2 C6 C5 3.6(4)
C9 N2 C6 C7 1.3(3)
B1 N2 C6 C7 -175.1(3)
C5 C6 C7 C8 -179.7(3)
N2 C6 C7 C8 -1.2(3)
C5 C6 C7 C13 -0.6(5)
N2 C6 C7 C13 177.9(3)
C6 C7 C8 C9 0.6(3)
C13 C7 C8 C9 -178.5(3)
C6 N2 C9 C8 -0.9(3)
B1 N2 C9 C8 175.4(3)
C6 N2 C9 C12 179.0(3)
B1 N2 C9 C12 -4.7(5)
C7 C8 C9 N2 0.2(4)
C7 C8 C9 C12 -179.7(3)
C6 C5 C14 C19 -78.9(3)
C4 C5 C14 C19 101.3(4)
C6 C5 C14 C15 97.2(3)
C4 C5 C14 C15 -82.6(3)
C19 C14 C15 C16 2.7(4)
C5 C14 C15 C16 -173.5(3)
C14 C15 C16 C17 0.2(5)
C15 C16 C17 C18 -2.8(4)
C15 C16 C17 C20 175.1(3)
C16 C17 C18 C19 2.5(4)
C20 C17 C18 C19 -175.5(3)
C15 C14 C19 C18 -3.1(4)
C5 C14 C19 C18 173.1(3)
C17 C18 C19 C14 0.5(4)
C16 C17 C20 O1 -167.4(3)
C18 C17 C20 O1 10.5(4)
C16 C17 C20 O2 12.2(4)
C18 C17 C20 O2 -170.0(3)
C26 C21 C22 C23 -0.1(5)
C27 C21 C22 C23 178.2(3)
C21 C22 C23 C24 1.3(6)
C22 C23 C24 C25 -0.5(5)
C23 C24 C25 C26 -1.5(5)
C24 C25 C26 C21 2.7(5)
C22 C21 C26 C25 -1.9(4)
C27 C21 C26 C25 179.9(3)
C22 C21 C27 N3 121.2(3)
C26 C21 C27 N3 -60.6(4)
C22 C21 C27 C28 -116.8(3)
C26 C21 C27 C28 61.4(4)
